data_2310356
loop_
_publ_author_name
'Brown, B.E.'

_publ_section_title
;
 The crystal structures of W Te2 and high-temperature Mo Te2
;
_journal_name_full 'Acta Crystallographica (1,1948-23,1967)'
_journal_page_first 268
_journal_page_last 274
_journal_volume 20
_journal_year 1966
_chemical_formula_sum 'Mo Te2'
_space_group_IT_number 11
_symmetry_space_group_name_Hall '-P 2yb'
_symmetry_space_group_name_H-M 'P 1 21/m 1'
_cell_angle_alpha 90
_cell_angle_beta 93.917
_cell_angle_gamma 90
_cell_formula_units_Z 4
_cell_length_a 6.33
_cell_length_b 3.469
_cell_length_c 13.86
_cell_volume 303.638
_citation_journal_id_ASTM ACCRA9
_cod_data_source_file Brown_ACCRA9_1966_1087.cif
_cod_data_source_block Mo1Te2
_cod_original_cell_volume 303.6376
_cod_original_formula_sum 'Mo1 Te2'
_cod_database_code 2310356

loop_
_symmetry_equiv_pos_as_xyz
x,y,z
-x,y+1/2,-z
-x,-y,-z
x,-y-1/2,z

loop_
_atom_site_label
_atom_site_type_symbol
_atom_site_fract_x
_atom_site_fract_y
_atom_site_fract_z
_atom_site_occupancy
_atom_site_U_iso_or_equiv
Te3 Te 0.5568 -0.25 0.3516 1 0.0
Te1 Te 0.5888 0.25 0.1045 1 0.0
Te2 Te 0.097 -0.25 0.1486 1 0.0
Mo2 Mo 0.3181 -0.25 0.5066 1 0.0
Te4 Te 0.0563 0.25 0.3955 1 0.0
Mo1 Mo 0.1833 0.25 0.0074 1 0.0
